data_4077050
loop_
_publ_author_name
'Chin, Chong Shik'
'Kim, Mieock'
'Lee, Hyungeui'
'Noh, Soyoung'
'Ok, Kang Min'

_publ_section_title
;
 Regio- and Stereoselective C&#x2212;C Bond Formation between
 Alkynes:&#x00A0; Synthesis of Linear Dienynes from Alkynes
;
_journal_issue 22
_journal_name_full Organometallics
_journal_page_first 4785
_journal_paper_doi 10.1021/om020493b
_journal_volume 21
_journal_year 2002
_chemical_formula_sum 'C92 H72 Ir2 O2 P4'
_chemical_formula_weight 1717.78
_chemical_name_systematic
; 
 ? 
;
_space_group_IT_number 14
_symmetry_space_group_name_Hall '-P 2ybc'
_symmetry_space_group_name_H-M 'P 1 21/c 1'
_atom_sites_solution_hydrogens geom
_atom_sites_solution_primary direct
_atom_sites_solution_secondary difmap
_audit_creation_method SHELXL-97
_cell_angle_alpha 90.00
_cell_angle_beta 106(2)
_cell_angle_gamma 90.00
_cell_formula_units_Z 2
_cell_length_a 12.152(3)
_cell_length_b 18.888(3)
_cell_length_c 18.289(3)
_cell_measurement_temperature 293(2)
_cell_volume 4035(4)
_computing_structure_refinement 'SHELXL-97 (Sheldrick, 1997)'
_computing_structure_solution 'SHELXS-97 (Sheldrick, 1990)'
_diffrn_ambient_temperature 293(2)
_diffrn_measured_fraction_theta_full 0.959
_diffrn_measured_fraction_theta_max 0.959
_diffrn_radiation_monochromator graphite
_diffrn_radiation_source 'fine-focus sealed tube'
_diffrn_radiation_type MoK\a
_diffrn_radiation_wavelength 0.71070
_diffrn_reflns_av_R_equivalents 0.0604
_diffrn_reflns_av_sigmaI/netI 0.0723
_diffrn_reflns_limit_h_max 11
_diffrn_reflns_limit_h_min 0
_diffrn_reflns_limit_k_max 18
_diffrn_reflns_limit_k_min 0
_diffrn_reflns_limit_l_max 16
_diffrn_reflns_limit_l_min -17
_diffrn_reflns_number 3991
_diffrn_reflns_theta_full 20.00
_diffrn_reflns_theta_max 20.00
_diffrn_reflns_theta_min 1.58
_exptl_absorpt_coefficient_mu 3.416
_exptl_crystal_density_diffrn 1.412
_exptl_crystal_density_method 'not measured'
_exptl_crystal_F_000 1708
_refine_diff_density_max 3.793
_refine_diff_density_min -2.776
_refine_diff_density_rms 0.297
_refine_ls_extinction_method none
_refine_ls_goodness_of_fit_ref 1.223
_refine_ls_hydrogen_treatment mixed
_refine_ls_matrix_type full
_refine_ls_number_parameters 216
_refine_ls_number_reflns 3768
_refine_ls_number_restraints 1
_refine_ls_restrained_S_all 1.226
_refine_ls_R_factor_all 0.1454
_refine_ls_R_factor_gt 0.1116
_refine_ls_shift/su_max 0.119
_refine_ls_shift/su_mean 0.019
_refine_ls_structure_factor_coef Fsqd
_refine_ls_weighting_details 'w=1/[\s^2^(Fo^2^)+(0.1037P)^2^+319.7255P] where P=(Fo^2^+2Fc^2^)/3'
_refine_ls_weighting_scheme calc
_refine_ls_wR_factor_gt 0.2949
_refine_ls_wR_factor_ref 0.3154
_reflns_number_gt 2501
_reflns_number_total 3768
_reflns_threshold_expression >2sigma(I)
_cod_data_source_file om020493b.cif
_cod_data_source_block jin6
_cod_depositor_comments
;
The following automatic conversions were performed:

'_refine_ls_weighting_scheme' value 'calc
w=1/[\s^2^(Fo^2^)+(0.1037P)^2^+319.7255P] where P=(Fo^2^+2Fc^2^)/3'
was changed to 'calc'. New tag '_refine_ls_weighting_details' was
created. The value of the new tag was set to
'w=1/[\s^2^(Fo^2^)+(0.1037P)^2^+319.7255P] where P=(Fo^2^+2Fc^2^)/3'.

Automatic conversion script
Id: cif_fix_values 3143 2015-03-26 13:38:13Z robertas 
;
_cod_original_cell_volume 4040.4(14)
_cod_database_code 4077050

loop_
_symmetry_equiv_pos_as_xyz
'x, y, z'
'-x, y+1/2, -z+1/2'
'-x, -y, -z'
'x, -y-1/2, z-1/2'

loop_
_atom_site_label
_atom_site_type_symbol
_atom_site_fract_x
_atom_site_fract_y
_atom_site_fract_z
_atom_site_U_iso_or_equiv
_atom_site_adp_type
_atom_site_occupancy
_atom_site_calc_flag
_atom_site_refinement_flags
Ir1 Ir 0.20419(12) 0.13330(7) 0.31202(7) 0.0332(6) Uani 1 d D
P1 P 0.0203(7) 0.1369(5) 0.3314(5) 0.037(2) Uani 1 d .
P2 P 0.3895(8) 0.1186(5) 0.2990(5) 0.038(2) Uani 1 d .
C1 C 0.207(3) 0.2306(12) 0.2930(17) 0.033(8) Uiso 1 d D
C2 C 0.276(3) 0.152(2) 0.431(2) 0.054(11) Uiso 1 d .
H2 H 0.2966 0.1964 0.4517 0.050 Uiso 1 calc .
C3 C 0.289(4) 0.093(3) 0.472(3) 0.083(14) Uiso 1 d .
H3 H 0.3195 0.0938 0.5249 0.050 Uiso 1 calc .
C4 C 0.252(4) 0.024(3) 0.431(3) 0.096(16) Uiso 1 d .
H4 H 0.2534 -0.0204 0.4535 0.050 Uiso 1 calc .
C5 C 0.216(4) 0.040(2) 0.354(3) 0.068(12) Uiso 1 d .
H5 H 0.1970 0.0022 0.3200 0.050 Uiso 1 calc .
C6 C 0.136(3) 0.0981(18) 0.2025(19) 0.038(9) Uiso 1 d .
C7 C 0.100(3) 0.067(2) 0.141(2) 0.054(11) Uiso 1 d .
C8 C 0.052(3) 0.036(2) 0.067(2) 0.060(11) Uiso 1 d .
C9 C -0.010(5) 0.073(3) 0.009(3) 0.102(17) Uiso 1 d .
H9 H -0.0212 0.1211 0.0139 0.050 Uiso 1 calc .
C10 C 0.062(4) -0.034(3) 0.063(3) 0.089(15) Uiso 1 d .
H10 H 0.1005 -0.0595 0.1064 0.050 Uiso 1 calc .
C11 C -0.076(3) 0.0651(17) 0.3000(18) 0.034(8) Uiso 1 d .
C12 C -0.051(4) 0.011(2) 0.257(2) 0.065(12) Uiso 1 d .
H12 H 0.0166 0.0108 0.2418 0.050 Uiso 1 calc .
C13 C -0.132(4) -0.045(3) 0.237(3) 0.087(15) Uiso 1 d .
H13 H -0.1131 -0.0838 0.2104 0.050 Uiso 1 calc .
C14 C -0.229(4) -0.046(2) 0.252(3) 0.078(14) Uiso 1 d .
H14 H -0.2820 -0.0815 0.2325 0.050 Uiso 1 calc .
C15 C -0.254(4) 0.006(2) 0.300(3) 0.076(13) Uiso 1 d .
H15 H -0.3191 0.0041 0.3171 0.050 Uiso 1 calc .
C16 C -0.177(4) 0.062(2) 0.319(3) 0.070(13) Uiso 1 d .
H16 H -0.1957 0.1003 0.3454 0.050 Uiso 1 calc .
C21 C -0.065(3) 0.2102(19) 0.283(2) 0.050(10) Uiso 1 d .
C22 C -0.140(4) 0.246(2) 0.312(2) 0.066(12) Uiso 1 d .
H22 H -0.1487 0.2309 0.3590 0.050 Uiso 1 calc .
C23 C -0.205(4) 0.303(3) 0.279(3) 0.097(16) Uiso 1 d .
H23 H -0.2503 0.3286 0.3037 0.050 Uiso 1 calc .
C24 C -0.199(4) 0.321(3) 0.206(3) 0.080(14) Uiso 1 d .
H24 H -0.2444 0.3567 0.1782 0.050 Uiso 1 calc .
C25 C -0.128(4) 0.287(3) 0.176(3) 0.093(16) Uiso 1 d .
H25 H -0.1184 0.3022 0.1302 0.050 Uiso 1 calc .
C26 C -0.067(4) 0.227(2) 0.211(2) 0.067(12) Uiso 1 d .
H26 H -0.0268 0.1999 0.1847 0.050 Uiso 1 calc .
C31 C 0.028(3) 0.1525(16) 0.4312(18) 0.034(8) Uiso 1 d .
C32 C 0.055(3) 0.2167(18) 0.4609(19) 0.040(9) Uiso 1 d .
H32 H 0.0666 0.2531 0.4296 0.050 Uiso 1 calc .
C33 C 0.068(4) 0.232(3) 0.545(3) 0.079(14) Uiso 1 d .
H33 H 0.0803 0.2764 0.5687 0.050 Uiso 1 calc .
C34 C 0.057(3) 0.174(2) 0.577(2) 0.059(11) Uiso 1 d .
H34 H 0.0697 0.1797 0.6287 0.050 Uiso 1 calc .
C35 C 0.035(3) 0.1077(17) 0.5583(18) 0.036(8) Uiso 1 d .
H35 H 0.0321 0.0717 0.5926 0.050 Uiso 1 calc .
C36 C 0.013(3) 0.0974(19) 0.474(2) 0.046(9) Uiso 1 d .
H36 H -0.0104 0.0537 0.4515 0.050 Uiso 1 calc .
C41 C 0.422(3) 0.1586(18) 0.217(2) 0.042(9) Uiso 1 d .
C42 C 0.340(3) 0.193(2) 0.164(2) 0.057(11) Uiso 1 d .
H42 H 0.2668 0.1961 0.1701 0.050 Uiso 1 calc .
C43 C 0.359(4) 0.220(2) 0.107(2) 0.065(12) Uiso 1 d .
H43 H 0.2995 0.2405 0.0697 0.050 Uiso 1 calc .
C44 C 0.478(3) 0.222(2) 0.096(2) 0.060(11) Uiso 1 d .
H44 H 0.4959 0.2436 0.0554 0.050 Uiso 1 calc .
C45 C 0.552(4) 0.190(2) 0.148(3) 0.071(13) Uiso 1 d .
H45 H 0.6261 0.1877 0.1431 0.050 Uiso 1 calc .
C46 C 0.533(4) 0.159(2) 0.212(2) 0.065(12) Uiso 1 d .
H46 H 0.5923 0.1396 0.2493 0.050 Uiso 1 calc .
C51 C 0.430(3) 0.0268(19) 0.293(2) 0.047(10) Uiso 1 d .
C52 C 0.456(3) -0.017(2) 0.353(2) 0.051(10) Uiso 1 d .
H52 H 0.4567 0.0015 0.4004 0.050 Uiso 1 calc .
C53 C 0.482(4) -0.088(2) 0.349(2) 0.068(12) Uiso 1 d .
H53 H 0.4998 -0.1172 0.3913 0.050 Uiso 1 calc .
C54 C 0.480(4) -0.112(3) 0.279(3) 0.086(15) Uiso 1 d .
H54 H 0.4988 -0.1589 0.2721 0.050 Uiso 1 calc .
C55 C 0.451(4) -0.069(3) 0.219(3) 0.084(14) Uiso 1 d .
H55 H 0.4471 -0.0882 0.1712 0.050 Uiso 1 calc .
C56 C 0.427(3) 0.002(2) 0.222(2) 0.064(12) Uiso 1 d .
H56 H 0.4093 0.0307 0.1789 0.050 Uiso 1 calc .
C61 C 0.506(3) 0.1591(17) 0.3748(18) 0.034(8) Uiso 1 d .
C62 C 0.596(4) 0.127(2) 0.416(3) 0.080(14) Uiso 1 d .
H62 H 0.6030 0.0787 0.4111 0.050 Uiso 1 calc .
C63 C 0.683(4) 0.164(3) 0.468(3) 0.094(16) Uiso 1 d .
H63 H 0.7440 0.1400 0.4996 0.050 Uiso 1 calc .
C64 C 0.676(4) 0.234(3) 0.472(3) 0.080(14) Uiso 1 d .
H64 H 0.7357 0.2586 0.5044 0.050 Uiso 1 calc .
C65 C 0.589(4) 0.268(2) 0.432(3) 0.073(13) Uiso 1 d .
H65 H 0.5844 0.3170 0.4374 0.050 Uiso 1 calc .
C66 C 0.500(3) 0.232(2) 0.380(2) 0.049(10) Uiso 1 d .
H66 H 0.4377 0.2567 0.3490 0.050 Uiso 1 calc .
O1 O 0.210(3) 0.2894(17) 0.2912(18) 0.086(10) Uiso 1 d .

loop_
_atom_site_aniso_label
_atom_site_aniso_U_11
_atom_site_aniso_U_22
_atom_site_aniso_U_33
_atom_site_aniso_U_23
_atom_site_aniso_U_13
_atom_site_aniso_U_12
Ir1 0.0448(9) 0.0418(9) 0.0103(8) -0.0029(7) 0.0028(6) -0.0005(8)
P1 0.038(5) 0.039(6) 0.031(5) -0.003(5) 0.004(4) -0.004(5)
P2 0.041(6) 0.048(6) 0.026(5) -0.005(4) 0.009(4) -0.006(5)

loop_
_atom_type_symbol
_atom_type_description
_atom_type_scat_dispersion_real
_atom_type_scat_dispersion_imag
_atom_type_scat_source
Ir Ir -1.4442 7.9887 'International Tables Vol C Tables 4.2.6.8 and 6.1.1.4'
P P 0.1023 0.0942 'International Tables Vol C Tables 4.2.6.8 and 6.1.1.4'
C C 0.0033 0.0016 'International Tables Vol C Tables 4.2.6.8 and 6.1.1.4'
O O 0.0106 0.0060 'International Tables Vol C Tables 4.2.6.8 and 6.1.1.4'
H H 0.0000 0.0000 'International Tables Vol C Tables 4.2.6.8 and 6.1.1.4'

loop_
_geom_angle_atom_site_label_1
_geom_angle_atom_site_label_2
_geom_angle_atom_site_label_3
_geom_angle
_geom_angle_site_symmetry_3
C1 Ir1 C5 167.5(16) .
C1 Ir1 C6 99.1(13) .
C5 Ir1 C6 93.4(16) .
C1 Ir1 C2 90.4(14) .
C5 Ir1 C2 77.2(17) .
C6 Ir1 C2 170.5(14) .
C1 Ir1 P2 91.7(10) .
C5 Ir1 P2 87.6(15) .
C6 Ir1 P2 90(2) .
C2 Ir1 P2 89(2) .
C1 Ir1 P1 93.8(10) .
C5 Ir1 P1 86.6(15) .
C6 Ir1 P1 90.6(19) .
C2 Ir1 P1 89(2) .
P2 Ir1 P1 174.2(3) .
C11 P1 C31 107.2(19) .
C11 P1 C21 100.9(19) .
C31 P1 C21 103.2(19) .
C11 P1 Ir1 119.7(12) .
C31 P1 Ir1 111(2) .
C21 P1 Ir1 113.0(14) .
C51 P2 C41 102.7(17) .
C51 P2 C61 105.9(17) .
C41 P2 C61 98.8(17) .
C51 P2 Ir1 114.0(12) .
C41 P2 Ir1 117.7(19) .
C61 P2 Ir1 115.8(14) .
O1 C1 Ir1 171(3) .
C3 C2 Ir1 113(3) .
C2 C3 C4 118(4) .
C5 C4 C3 107(4) .
C4 C5 Ir1 125(4) .
C7 C6 Ir1 170(3) .
C6 C7 C8 175(4) .
C10 C8 C9 122(5) .
C10 C8 C7 115(4) .
C9 C8 C7 122(5) .
C8 C9 C10 118(5) 3
C8 C10 C9 120(5) 3
C16 C11 C12 118(4) .
C16 C11 P1 120(3) .
C12 C11 P1 122(3) .
C11 C12 C13 117(4) .
C14 C13 C12 124(5) .
C13 C14 C15 120(5) .
C16 C15 C14 116(4) .
C15 C16 C11 124(4) .
C22 C21 C26 115(4) .
C22 C21 P1 123(3) .
C26 C21 P1 121(3) .
C21 C22 C23 126(4) .
C22 C23 C24 116(5) .
C25 C24 C23 119(5) .
C24 C25 C26 123(5) .
C21 C26 C25 120(4) .
C32 C31 C36 122(3) .
C32 C31 P1 120(3) .
C36 C31 P1 118(3) .
C31 C32 C33 122(3) .
C34 C33 C32 107(4) .
C35 C34 C33 139(4) .
C34 C35 C36 111(3) .
C31 C36 C35 119(3) .
C46 C41 C42 119(4) .
C46 C41 P2 120(3) .
C42 C41 P2 121(3) .
C43 C42 C41 122(4) .
C42 C43 C44 121(4) .
C45 C44 C43 114(4) .
C44 C45 C46 126(4) .
C41 C46 C45 117(4) .
C52 C51 C56 120(4) .
C52 C51 P2 123(3) .
C56 C51 P2 117(3) .
C51 C52 C53 124(4) .
C52 C53 C54 116(4) .
C55 C54 C53 120(5) .
C54 C55 C56 125(5) .
C55 C56 C51 115(4) .
C62 C61 C66 119(4) .
C62 C61 P2 127(3) .
C66 C61 P2 114(3) .
C61 C62 C63 122(5) .
C64 C63 C62 119(5) .
C65 C64 C63 122(5) .
C64 C65 C66 120(4) .
C61 C66 C65 118(4) .

loop_
_geom_bond_atom_site_label_1
_geom_bond_atom_site_label_2
_geom_bond_distance
_geom_bond_site_symmetry_2
Ir1 C1 1.87(2) .
Ir1 C5 1.91(4) .
Ir1 C6 2.06(4) .
Ir1 C2 2.14(5) .
Ir1 P2 2.345(12) .
Ir1 P1 2.357(15) .
P1 C11 1.78(4) .
P1 C31 1.83(3) .
P1 C21 1.81(4) .
P2 C51 1.82(4) .
P2 C41 1.82(4) .
P2 C61 1.86(5) .
C1 O1 1.11(3) .
C2 C3 1.34(6) .
C3 C4 1.50(7) .
C4 C5 1.40(6) .
C6 C7 1.24(5) .
C7 C8 1.45(6) .
C8 C10 1.33(6) .
C8 C9 1.31(7) .
C9 C10 1.49(7) 3
C10 C9 1.49(7) 3
C11 C16 1.36(5) .
C11 C12 1.38(5) .
C12 C13 1.43(6) .
C13 C14 1.29(6) .
C14 C15 1.40(6) .
C15 C16 1.40(6) .
C21 C22 1.36(5) .
C21 C26 1.36(5) .
C22 C23 1.38(6) .
C23 C24 1.41(6) .
C24 C25 1.30(6) .
C25 C26 1.40(6) .
C31 C32 1.33(4) .
C31 C36 1.34(5) .
C32 C33 1.54(6) .
C33 C34 1.27(5) .
C34 C35 1.30(5) .
C35 C36 1.51(5) .
C41 C46 1.38(5) .
C41 C42 1.35(5) .
C42 C43 1.24(5) .
C43 C44 1.51(5) .
C44 C45 1.26(6) .
C45 C46 1.37(6) .
C51 C52 1.35(5) .
C51 C56 1.37(5) .
C52 C53 1.38(5) .
C53 C54 1.36(6) .
C54 C55 1.33(6) .
C55 C56 1.37(6) .
C61 C62 1.29(6) .
C61 C66 1.39(5) .
C62 C63 1.40(7) .
C63 C64 1.32(6) .
C64 C65 1.29(6) .
C65 C66 1.41(6) .
